data_1000391
loop_
_publ_author_name
'Maguer, J - J'
'Courbion, G'
'Schriewer-Poettgen, M S'
'Fompeyrine, J'
'Darriet, J'

_publ_section_title
;
Synthesis, structural study, and magnetic behavior of a new
chlorofluoride family: Ba2 M2 F7 Cl and Ba2 M M' F7 Cl (M,M'=
Mn(2+),Fe(2+),Co(2+),Ni(2+),Zn(2+))
;
_journal_coden_ASTM JSSCBI
_journal_name_full 'Journal of Solid State Chemistry'
_journal_page_first 98
_journal_page_last 111
_journal_paper_doi 10.1006/jssc.1995.1108
_journal_volume 115
_journal_year 1995
_chemical_formula_structural 'Ba2 (Mn Ni F7 Cl)'
_chemical_formula_sum 'Ba2 Cl F7 Mn Ni'
_chemical_name_systematic
;
Dibarium phyllo-heptafluorochloromanganoniccolate
;
_space_group_IT_number 11
_symmetry_cell_setting monoclinic
_symmetry_Int_Tables_number 11
_symmetry_space_group_name_Hall '-P 2yb'
_symmetry_space_group_name_H-M 'P 1 21/m 1'
_cell_angle_alpha 90
_cell_angle_beta 106.64(1)
_cell_angle_gamma 90
_cell_formula_units_Z 2
_cell_length_a 7.766(3)
_cell_length_b 5.844(1)
_cell_length_c 8.932(4)
_cell_volume 388.4
_refine_ls_R_factor_all 0.036
_cod_database_code 1000391

loop_
_symmetry_equiv_pos_as_xyz
x,y,z
-x,1/2+y,-z
-x,-y,-z
x,1/2-y,z

loop_
_atom_site_label
_atom_site_type_symbol
_atom_site_symmetry_multiplicity
_atom_site_Wyckoff_symbol
_atom_site_fract_x
_atom_site_fract_y
_atom_site_fract_z
_atom_site_occupancy
_atom_site_attached_hydrogens
_atom_site_calc_flag
Ba1 Ba2+ 2 e 0.3285(2) 0.25 0.5851(4) 1. 0 d
Ba2 Ba2+ 2 e 0.3134(2) 0.25 0.0769(4) 1. 0 d
Mn1 Mn2+ 2 e 0.8331(5) 0.25 0.7358(6) 1. 0 d
Ni1 Ni2+ 2 e 0.8136(6) 0.25 0.1785(8) 1. 0 d
Cl1 Cl1- 2 e 0.8818(6) 0.25 0.4706(12) 1. 0 d
F1 F1- 4 f 0.6405(11) 0.0070(16) 0.1638(20) 1. 0 d
F2 F1- 4 f -0.0250(12) -0.0413(16) 0.8230(7) 1. 0 d
F3 F1- 4 f 0.6342(11) -0.0097(16) 0.6571(20) 1. 0 d
F4 F1- 2 e 0.7467(11) 0.25 0.9432(20) 1. 0 d

loop_
_atom_type_symbol
_atom_type_oxidation_number
Ba2+ 2.000
Mn2+ 2.000
Ni2+ 2.000
Cl1- -1.000
F1- -1.000
